data_7707411
loop_
_publ_author_name
'Wang, Deqiang'
'Wang, Shichun'
'Li, Tongyu'
'Heng, Yi'
'Hou, Guohua'
'Zi, Guofu'
'Walter, Marc D.'

_publ_section_title
;
 Reactivity studies involving a Lewis base supported terminal uranium
 phosphinidene metallocene
 [\h<sup>5</sup>-1,3-(Me<sub>3</sub>C)<sub>2</sub>C<sub>5</sub>H<sub>3</sub>]<sub>2</sub>U([double
 bond, length as
 m-dash]P-2,4,6-<sup>i</sup>Pr<sub>3</sub>C<sub>6</sub>H<sub>2</sub>)(OPMe<sub>3</sub>).
;
_journal_issue 24
_journal_name_full 'Dalton transactions (Cambridge, England : 2003)'
_journal_page_first 8349
_journal_page_last 8363
_journal_paper_doi 10.1039/d1dt00742d
_journal_volume 50
_journal_year 2021
_chemical_formula_moiety 'C49 H83 N O P2 U'
_chemical_formula_sum 'C49 H83 N O P2 U'
_chemical_formula_weight 1002.13
_space_group_crystal_system triclinic
_space_group_IT_number 2
_space_group_name_Hall '-P 1'
_space_group_name_H-M_alt 'P -1'
_atom_sites_solution_hydrogens geom
_audit_creation_date 2018-12-17
_audit_creation_method
;
Olex2 1.2
(compiled 2018.05.29 svn.r3508 for OlexSys, GUI svn.r5506)
;
_audit_update_record
;
2020-11-08 deposited with the CCDC.	2021-05-18 downloaded from the CCDC.
;
_cell_angle_alpha 71.805(5)
_cell_angle_beta 79.054(5)
_cell_angle_gamma 89.350(4)
_cell_formula_units_Z 2
_cell_length_a 11.3562(7)
_cell_length_b 13.6804(7)
_cell_length_c 17.5534(9)
_cell_measurement_reflns_used 13216
_cell_measurement_temperature 100.00(10)
_cell_measurement_theta_max 71.7950
_cell_measurement_theta_min 3.9340
_cell_volume 2540.2(3)
_computing_cell_refinement 'CrysAlisPro 1.171.39.46e (Rigaku OD, 2018)'
_computing_data_collection 'CrysAlisPro 1.171.39.46e (Rigaku OD, 2018)'
_computing_data_reduction 'CrysAlisPro 1.171.39.46e (Rigaku OD, 2018)'
_computing_molecular_graphics 'Olex2 (Dolomanov et al., 2009)'
_computing_publication_material 'Olex2 (Dolomanov et al., 2009)'
_computing_structure_refinement 'ShelXL (Sheldrick, 2015)'
_diffrn_ambient_environment N~2~
_diffrn_ambient_temperature 100.00(10)
_diffrn_detector 'CCD plate'
_diffrn_detector_area_resol_mean 5.3127
_diffrn_detector_type AtlasS2
_diffrn_measured_fraction_theta_full 0.999
_diffrn_measured_fraction_theta_max 0.976
_diffrn_measurement_details
;
List of Runs (angles in degrees, time in seconds):

  # Type    Start    End  Width  t~exp~   \w     \q     \k     \f   Frames
#--------------------------------------------------------------------------
  1  \w   -120.00  -2.00   1.00    1.00    --  -41.49 -19.00-180.00  118
  2  \w   -116.00 -42.00   1.00    1.00    --  -41.49 -37.00 120.00   74
  3  \w    -84.00 -12.00   1.00    1.00    --  -41.49 125.00 -90.00   72
  4  \w     23.00  49.00   1.00    1.00    --   41.49-125.00  90.00   26
  5  \w     39.00  93.00   1.00    1.00    --   41.49-125.00-180.00   54
  6  \w     94.00 137.00   1.00    1.00    --  104.69 -77.00 -60.00   43
  7  \w     25.00  81.00   1.00    1.00    --  104.69 -94.00-120.00   56
  8  \w     34.00 131.00   1.00    1.00    --  104.69 -45.00-120.00   97
  9  \w     89.00 175.00   1.00    1.00    --  104.69  45.00  90.00   86
 10  \w    149.00 178.00   1.00    1.00    --  104.69  98.00 -75.00   29
 11  \w     95.00 120.00   1.00    1.00    --  104.69 125.00 -60.00   25
 12  \w    145.00 177.00   1.00    1.00    --  104.69 125.00 -60.00   32
 13  \w     95.00 151.00   1.00    1.00    --  104.69  45.00  60.00   56
 14  \w     96.00 144.00   1.00    1.00    --  104.69 125.00 150.00   48
 15  \w     36.00  63.00   1.00    1.00    --  104.69-125.00 -60.00   27
 16  \w     72.00 150.00   1.00    1.00    --  104.69  77.00 120.00   78
 17  \w     75.00 118.00   1.00    1.00    --  104.69-125.00 -60.00   43
 18  \w     44.00 133.00   1.00    1.00    --  104.69 -30.00  90.00   89
 19  \w     59.00 106.00   1.00    1.00    --  104.69 -94.00 -30.00   47
 20  \w     33.00 118.00   1.00    1.00    --  104.69-125.00 150.00   85
;
_diffrn_measurement_device 'four-circle diffractometer'
_diffrn_measurement_device_type 'SuperNova, Dual, Cu at home/near, AtlasS2'
_diffrn_measurement_method '\w scans'
_diffrn_orient_matrix_type 'CrysAlisPro convention (1999,Acta A55,543-557)'
_diffrn_orient_matrix_UB_11 -0.0053018000
_diffrn_orient_matrix_UB_12 0.1110042000
_diffrn_orient_matrix_UB_13 -0.0565324000
_diffrn_orient_matrix_UB_21 0.0894929000
_diffrn_orient_matrix_UB_22 -0.0243722000
_diffrn_orient_matrix_UB_23 -0.0686254000
_diffrn_orient_matrix_UB_31 -0.1053688000
_diffrn_orient_matrix_UB_32 -0.0342713000
_diffrn_orient_matrix_UB_33 -0.0311817000
_diffrn_radiation_monochromator mirror
_diffrn_radiation_probe x-ray
_diffrn_radiation_type CuK\a
_diffrn_radiation_wavelength 1.54184
_diffrn_reflns_av_R_equivalents 0.0372
_diffrn_reflns_av_unetI/netI 0.0438
_diffrn_reflns_Laue_measured_fraction_full 0.999
_diffrn_reflns_Laue_measured_fraction_max 0.976
_diffrn_reflns_limit_h_max 9
_diffrn_reflns_limit_h_min -13
_diffrn_reflns_limit_k_max 16
_diffrn_reflns_limit_k_min -16
_diffrn_reflns_limit_l_max 21
_diffrn_reflns_limit_l_min -21
_diffrn_reflns_number 18481
_diffrn_reflns_point_group_measured_fraction_full 0.999
_diffrn_reflns_point_group_measured_fraction_max 0.976
_diffrn_reflns_theta_full 67.684
_diffrn_reflns_theta_max 72.025
_diffrn_reflns_theta_min 3.405
_diffrn_source 'micro-focus sealed X-ray tube'
_diffrn_source_type 'SuperNova (Cu) X-ray Source'
_exptl_absorpt_coefficient_mu 9.818
_exptl_absorpt_correction_T_max 1.00000
_exptl_absorpt_correction_T_min 0.20383
_exptl_absorpt_correction_type multi-scan
_exptl_absorpt_process_details
;
CrysAlisPro 1.171.39.46e (Rigaku Oxford Diffraction, 2018)
Empirical absorption correction using spherical harmonics,
 implemented in SCALE3 ABSPACK scaling algorithm.
;
_exptl_crystal_colour brown
_exptl_crystal_colour_primary brown
_exptl_crystal_density_diffrn 1.310
_exptl_crystal_description block
_exptl_crystal_F_000 1028
_exptl_crystal_size_max 0.25
_exptl_crystal_size_mid 0.2
_exptl_crystal_size_min 0.2
_refine_diff_density_max 1.618
_refine_diff_density_min -2.126
_refine_diff_density_rms 0.130
_refine_ls_extinction_method none
_refine_ls_goodness_of_fit_ref 1.040
_refine_ls_hydrogen_treatment constr
_refine_ls_matrix_type full
_refine_ls_number_parameters 511
_refine_ls_number_reflns 9733
_refine_ls_number_restraints 0
_refine_ls_restrained_S_all 1.040
_refine_ls_R_factor_all 0.0278
_refine_ls_R_factor_gt 0.0272
_refine_ls_shift/su_max 0.002
_refine_ls_shift/su_mean 0.000
_refine_ls_structure_factor_coef Fsqd
_refine_ls_weighting_details 'w=1/[\s^2^(Fo^2^)+(0.0443P)^2^+0.1553P] where P=(Fo^2^+2Fc^2^)/3'
_refine_ls_weighting_scheme calc
_refine_ls_wR_factor_gt 0.0699
_refine_ls_wR_factor_ref 0.0704
_reflns_Friedel_coverage 0.000
_reflns_number_gt 9510
_reflns_number_total 9733
_reflns_threshold_expression 'I > 2\s(I)'
_cod_data_source_file d1dt00742d2.cif
_cod_data_source_block compound14
_cod_depositor_comments 'Adding full bibliography for 7707402--7707416.cif.'
_cod_database_code 7707411
_shelx_shelxl_version_number 2014/7
_chemical_oxdiff_formula C1H1N1O1P1U1
_shelx_space_group_comment
;
The symmetry employed for this shelxl refinement is uniquely defined
by the following loop, which should always be used as a source of
symmetry information in preference to the above space-group names.
They are only intended as comments.
;
_shelx_estimated_absorpt_t_max 0.244
_shelx_estimated_absorpt_t_min 0.193
_reflns_odcompleteness_completeness 99.92
_reflns_odcompleteness_iscentric 1
_reflns_odcompleteness_theta 66.97
_olex2_refinement_description
;
1. Fixed Uiso
 At 1.2 times of:
  All C(H) groups
 At 1.5 times of:
  All C(H,H,H) groups
2.a Ternary CH refined with riding coordinates:
 C38(H38), C41(H41), C44(H44)
2.b Aromatic/amide H refined with riding coordinates:
 C2(H2), C4(H4), C5(H5), C15(H15), C17(H17), C18(H18), C34(H34), C36(H36)
2.c Idealised Me refined as rotating group:
 C7(H7A,H7B,H7C), C8(H8A,H8B,H8C), C9(H9A,H9B,H9C), C11(H11A,H11B,H11C),
 C12(H12A,H12B,H12C), C13(H13A,H13B,H13C), C20(H20A,H20B,H20C), C21(H21A,H21B,
 H21C), C22(H22A,H22B,H22C), C24(H24A,H24B,H24C), C25(H25A,H25B,H25C), C26(H26A,
 H26B,H26C), C29(H29A,H29B,H29C), C30(H30A,H30B,H30C), C31(H31A,H31B,H31C),
 C39(H39A,H39B,H39C), C40(H40A,H40B,H40C), C42(H42A,H42B,H42C), C43(H43A,H43B,
 H43C), C45(H45A,H45B,H45C), C46(H46A,H46B,H46C), C47(H47A,H47B,H47C), C48(H48A,
 H48B,H48C), C49(H49A,H49B,H49C)
;
_olex2_submission_special_instructions 'No special instructions were received'
_oxdiff_exptl_absorpt_empirical_details
;
Empirical correction (ABSPACK) includes:
- Absorption correction using spherical harmonics
- Frame scaling
;
_oxdiff_exptl_absorpt_empirical_full_max 2.903
_oxdiff_exptl_absorpt_empirical_full_min 0.603

loop_
_space_group_symop_operation_xyz
'x, y, z'
'-x, -y, -z'

loop_
_atom_site_label
_atom_site_type_symbol
_atom_site_fract_x
_atom_site_fract_y
_atom_site_fract_z
_atom_site_U_iso_or_equiv
_atom_site_adp_type
_atom_site_occupancy
_atom_site_site_symmetry_order
_atom_site_calc_flag
_atom_site_refinement_flags_posn
_atom_site_refinement_flags_adp
_atom_site_refinement_flags_occupancy
_atom_site_disorder_assembly
_atom_site_disorder_group
C1 C 0.6696(3) 0.7712(2) 0.48893(18) 0.0140(6) Uani 1 1 d . . . . .
C2 C 0.6307(3) 0.6681(2) 0.53703(19) 0.0142(6) Uani 1 1 d . . . . .
H2 H 0.6683 0.6094 0.5313 0.017 Uiso 1 1 calc R . . . .
C3 C 0.5251(3) 0.6689(3) 0.5953(2) 0.0150(6) Uani 1 1 d . . . . .
C4 C 0.5024(3) 0.7736(2) 0.58521(19) 0.0139(6) Uani 1 1 d . . . . .
H4 H 0.4404 0.7976 0.6165 0.017 Uiso 1 1 calc R . . . .
C5 C 0.5898(3) 0.8358(2) 0.51947(19) 0.0146(6) Uani 1 1 d . . . . .
H5 H 0.5938 0.9074 0.4998 0.018 Uiso 1 1 calc R . . . .
C6 C 0.7619(3) 0.7991(3) 0.40844(19) 0.0178(7) Uani 1 1 d . . . . .
C7 C 0.7152(4) 0.7495(3) 0.3518(2) 0.0265(8) Uani 1 1 d . . . . .
H7A H 0.7119 0.6758 0.3753 0.040 Uiso 1 1 calc GR . . . .
H7B H 0.7683 0.7696 0.2994 0.040 Uiso 1 1 calc GR . . . .
H7C H 0.6363 0.7720 0.3454 0.040 Uiso 1 1 calc GR . . . .
C8 C 0.7754(3) 0.9163(3) 0.3661(2) 0.0228(7) Uani 1 1 d . . . . .
H8A H 0.6987 0.9421 0.3568 0.034 Uiso 1 1 calc GR . . . .
H8B H 0.8307 0.9312 0.3147 0.034 Uiso 1 1 calc GR . . . .
H8C H 0.8054 0.9487 0.4003 0.034 Uiso 1 1 calc GR . . . .
C9 C 0.8845(3) 0.7573(3) 0.4215(2) 0.0202(7) Uani 1 1 d . . . . .
H9A H 0.9148 0.7875 0.4570 0.030 Uiso 1 1 calc GR . . . .
H9B H 0.9393 0.7745 0.3698 0.030 Uiso 1 1 calc GR . . . .
H9C H 0.8764 0.6838 0.4460 0.030 Uiso 1 1 calc GR . . . .
C10 C 0.4415(3) 0.5764(3) 0.6473(2) 0.0168(6) Uani 1 1 d . . . . .
C11 C 0.4058(4) 0.5749(3) 0.7362(2) 0.0296(8) Uani 1 1 d . . . . .
H11A H 0.4755 0.5653 0.7607 0.044 Uiso 1 1 calc GR . . . .
H11B H 0.3474 0.5193 0.7658 0.044 Uiso 1 1 calc GR . . . .
H11C H 0.3721 0.6390 0.7379 0.044 Uiso 1 1 calc GR . . . .
C12 C 0.5002(3) 0.4750(3) 0.6466(2) 0.0215(7) Uani 1 1 d . . . . .
H12A H 0.5163 0.4715 0.5919 0.032 Uiso 1 1 calc GR . . . .
H12B H 0.4468 0.4180 0.6815 0.032 Uiso 1 1 calc GR . . . .
H12C H 0.5740 0.4721 0.6661 0.032 Uiso 1 1 calc GR . . . .
C13 C 0.3276(3) 0.5828(3) 0.6102(2) 0.0259(8) Uani 1 1 d . . . . .
H13A H 0.2891 0.6454 0.6110 0.039 Uiso 1 1 calc GR . . . .
H13B H 0.2734 0.5249 0.6417 0.039 Uiso 1 1 calc GR . . . .
H13C H 0.3495 0.5822 0.5548 0.039 Uiso 1 1 calc GR . . . .
C14 C 0.8013(3) 0.9529(2) 0.61850(19) 0.0142(6) Uani 1 1 d . . . . .
C15 C 0.8161(3) 0.8974(2) 0.69890(19) 0.0125(6) Uani 1 1 d . . . . .
H15 H 0.7751 0.9088 0.7463 0.015 Uiso 1 1 calc R . . . .
C16 C 0.9026(3) 0.8222(3) 0.6965(2) 0.0137(6) Uani 1 1 d . . . . .
C17 C 0.9387(3) 0.8290(2) 0.61343(19) 0.0146(6) Uani 1 1 d . . . . .
H17 H 0.9936 0.7878 0.5932 0.017 Uiso 1 1 calc R . . . .
C18 C 0.8776(3) 0.9094(2) 0.56565(19) 0.0138(6) Uani 1 1 d . . . . .
H18 H 0.8864 0.9299 0.5090 0.017 Uiso 1 1 calc R . . . .
C19 C 0.7297(3) 1.0498(2) 0.5964(2) 0.0167(6) Uani 1 1 d . . . . .
C20 C 0.5966(3) 1.0278(3) 0.6376(2) 0.0192(7) Uani 1 1 d . . . . .
H20A H 0.5631 0.9752 0.6212 0.029 Uiso 1 1 calc GR . . . .
H20B H 0.5540 1.0895 0.6214 0.029 Uiso 1 1 calc GR . . . .
H20C H 0.5894 1.0048 0.6959 0.029 Uiso 1 1 calc GR . . . .
C21 C 0.7396(3) 1.0951(3) 0.5040(2) 0.0221(7) Uani 1 1 d . . . . .
H21A H 0.8227 1.1067 0.4778 0.033 Uiso 1 1 calc GR . . . .
H21B H 0.7007 1.1593 0.4917 0.033 Uiso 1 1 calc GR . . . .
H21C H 0.7015 1.0479 0.4846 0.033 Uiso 1 1 calc GR . . . .
C22 C 0.7829(3) 1.1309(3) 0.6262(3) 0.0267(8) Uani 1 1 d . . . . .
H22A H 0.7789 1.1037 0.6841 0.040 Uiso 1 1 calc GR . . . .
H22B H 0.7379 1.1918 0.6141 0.040 Uiso 1 1 calc GR . . . .
H22C H 0.8652 1.1478 0.5989 0.040 Uiso 1 1 calc GR . . . .
C23 C 0.9567(3) 0.7606(2) 0.76875(19) 0.0151(6) Uani 1 1 d . . . . .
C24 C 1.0309(3) 0.8376(3) 0.7913(2) 0.0209(7) Uani 1 1 d . . . . .
H24A H 1.0950 0.8695 0.7462 0.031 Uiso 1 1 calc GR . . . .
H24B H 1.0637 0.8016 0.8384 0.031 Uiso 1 1 calc GR . . . .
H24C H 0.9800 0.8894 0.8035 0.031 Uiso 1 1 calc GR . . . .
C25 C 1.0392(3) 0.6808(3) 0.7460(2) 0.0241(7) Uani 1 1 d . . . . .
H25A H 0.9947 0.6361 0.7279 0.036 Uiso 1 1 calc GR . . . .
H25B H 1.0698 0.6410 0.7930 0.036 Uiso 1 1 calc GR . . . .
H25C H 1.1048 0.7154 0.7029 0.036 Uiso 1 1 calc GR . . . .
C26 C 0.8591(3) 0.7058(3) 0.8427(2) 0.0219(7) Uani 1 1 d . . . . .
H26A H 0.8089 0.7558 0.8586 0.033 Uiso 1 1 calc GR . . . .
H26B H 0.8958 0.6679 0.8873 0.033 Uiso 1 1 calc GR . . . .
H26C H 0.8112 0.6592 0.8285 0.033 Uiso 1 1 calc GR . . . .
C27 C 0.7827(3) 0.5046(2) 0.73788(19) 0.0124(6) Uani 1 1 d . . . . .
C28 C 0.8741(3) 0.4495(2) 0.68879(19) 0.0145(6) Uani 1 1 d . . . . .
C29 C 0.9314(3) 0.5248(3) 0.6051(2) 0.0225(7) Uani 1 1 d . . . . .
H29A H 0.8699 0.5519 0.5748 0.034 Uiso 1 1 calc GR . . . .
H29B H 0.9864 0.4894 0.5755 0.034 Uiso 1 1 calc GR . . . .
H29C H 0.9740 0.5803 0.6126 0.034 Uiso 1 1 calc GR . . . .
C30 C 0.9751(3) 0.4040(3) 0.7344(2) 0.0171(6) Uani 1 1 d . . . . .
H30A H 1.0108 0.4564 0.7500 0.026 Uiso 1 1 calc GR . . . .
H30B H 1.0351 0.3795 0.6993 0.026 Uiso 1 1 calc GR . . . .
H30C H 0.9424 0.3479 0.7825 0.026 Uiso 1 1 calc GR . . . .
C31 C 0.8088(3) 0.3611(3) 0.6742(2) 0.0225(7) Uani 1 1 d . . . . .
H31A H 0.7739 0.3118 0.7259 0.034 Uiso 1 1 calc GR . . . .
H31B H 0.8651 0.3281 0.6432 0.034 Uiso 1 1 calc GR . . . .
H31C H 0.7466 0.3881 0.6445 0.034 Uiso 1 1 calc GR . . . .
C32 C 0.7272(3) 0.3174(2) 0.88555(18) 0.0127(6) Uani 1 1 d . . . . .
C33 C 0.8163(3) 0.2861(2) 0.93347(18) 0.0125(6) Uani 1 1 d . . . . .
C34 C 0.8223(3) 0.1817(2) 0.97690(19) 0.0147(6) Uani 1 1 d . . . . .
H34 H 0.8821 0.1619 1.0074 0.018 Uiso 1 1 calc R . . . .
C35 C 0.7417(3) 0.1069(2) 0.97573(19) 0.0142(6) Uani 1 1 d . . . . .
C36 C 0.6531(3) 0.1388(2) 0.9301(2) 0.0154(6) Uani 1 1 d . . . . .
H36 H 0.5979 0.0896 0.9293 0.018 Uiso 1 1 calc R . . . .
C37 C 0.6434(3) 0.2417(2) 0.88539(18) 0.0140(6) Uani 1 1 d . . . . .
C38 C 0.9041(3) 0.3658(2) 0.93953(19) 0.0139(6) Uani 1 1 d . . . . .
H38 H 0.9093 0.4259 0.8905 0.017 Uiso 1 1 calc R . . . .
C39 C 0.8559(3) 0.4016(3) 1.0135(2) 0.0201(7) Uani 1 1 d . . . . .
H39A H 0.7797 0.4314 1.0081 0.030 Uiso 1 1 calc GR . . . .
H39B H 0.9116 0.4521 1.0162 0.030 Uiso 1 1 calc GR . . . .
H39C H 0.8461 0.3437 1.0626 0.030 Uiso 1 1 calc GR . . . .
C40 C 1.0319(3) 0.3280(3) 0.9418(2) 0.0198(7) Uani 1 1 d . . . . .
H40A H 1.0337 0.2805 0.9949 0.030 Uiso 1 1 calc GR . . . .
H40B H 1.0869 0.3857 0.9307 0.030 Uiso 1 1 calc GR . . . .
H40C H 1.0546 0.2942 0.9012 0.030 Uiso 1 1 calc GR . . . .
C41 C 0.7507(3) -0.0078(3) 1.0176(2) 0.0197(7) Uani 1 1 d . . . . .
H41 H 0.6699 -0.0398 1.0285 0.024 Uiso 1 1 calc R . . . .
C42 C 0.8304(4) -0.0543(3) 0.9586(3) 0.0343(9) Uani 1 1 d . . . . .
H42A H 0.8044 -0.0341 0.9072 0.051 Uiso 1 1 calc GR . . . .
H42B H 0.8246 -0.1281 0.9812 0.051 Uiso 1 1 calc GR . . . .
H42C H 0.9123 -0.0299 0.9503 0.051 Uiso 1 1 calc GR . . . .
C43 C 0.7910(4) -0.0353(3) 1.0994(3) 0.0338(10) Uani 1 1 d . . . . .
H43A H 0.8725 -0.0099 1.0908 0.051 Uiso 1 1 calc GR . . . .
H43B H 0.7860 -0.1088 1.1240 0.051 Uiso 1 1 calc GR . . . .
H43C H 0.7400 -0.0046 1.1349 0.051 Uiso 1 1 calc GR . . . .
C44 C 0.5424(3) 0.2699(3) 0.8380(2) 0.0178(7) Uani 1 1 d . . . . .
H44 H 0.5679 0.3349 0.7941 0.021 Uiso 1 1 calc R . . . .
C45 C 0.5163(3) 0.1911(3) 0.7977(2) 0.0252(8) Uani 1 1 d . . . . .
H45A H 0.5897 0.1769 0.7666 0.038 Uiso 1 1 calc GR . . . .
H45B H 0.4610 0.2180 0.7621 0.038 Uiso 1 1 calc GR . . . .
H45C H 0.4819 0.1287 0.8391 0.038 Uiso 1 1 calc GR . . . .
C46 C 0.4278(3) 0.2893(3) 0.8926(2) 0.0229(7) Uani 1 1 d . . . . .
H46A H 0.4021 0.2278 0.9376 0.034 Uiso 1 1 calc GR . . . .
H46B H 0.3657 0.3082 0.8612 0.034 Uiso 1 1 calc GR . . . .
H46C H 0.4440 0.3442 0.9130 0.034 Uiso 1 1 calc GR . . . .
C47 C 0.4792(3) 0.6463(3) 0.9158(2) 0.0251(8) Uani 1 1 d . . . . .
H47A H 0.4297 0.6513 0.9652 0.038 Uiso 1 1 calc GR . . . .
H47B H 0.5569 0.6246 0.9261 0.038 Uiso 1 1 calc GR . . . .
H47C H 0.4424 0.5969 0.8977 0.038 Uiso 1 1 calc GR . . . .
C48 C 0.3495(3) 0.8108(3) 0.8209(2) 0.0249(8) Uani 1 1 d . . . . .
H48A H 0.3117 0.7621 0.8027 0.037 Uiso 1 1 calc GR . . . .
H48B H 0.3576 0.8772 0.7798 0.037 Uiso 1 1 calc GR . . . .
H48C H 0.3012 0.8152 0.8708 0.037 Uiso 1 1 calc GR . . . .
C49 C 0.5515(3) 0.8588(3) 0.8801(2) 0.0239(7) Uani 1 1 d . . . . .
H49A H 0.4979 0.8577 0.9298 0.036 Uiso 1 1 calc GR . . . .
H49B H 0.5575 0.9269 0.8415 0.036 Uiso 1 1 calc GR . . . .
H49C H 0.6295 0.8398 0.8916 0.036 Uiso 1 1 calc GR . . . .
N1 N 0.7600(2) 0.6021(2) 0.70048(16) 0.0128(5) Uani 1 1 d . . . . .
O1 O 0.5740(2) 0.76724(18) 0.75974(13) 0.0164(4) Uani 1 1 d . . . . .
P1 P 0.70138(7) 0.45669(6) 0.83827(5) 0.01237(15) Uani 1 1 d . . . . .
P2 P 0.49498(7) 0.76948(7) 0.83830(5) 0.01595(16) Uani 1 1 d . . . . .
U1 U 0.70968(2) 0.74882(2) 0.64803(2) 0.00849(5) Uani 1 1 d . . . . .

loop_
_atom_site_aniso_label
_atom_site_aniso_U_11
_atom_site_aniso_U_22
_atom_site_aniso_U_33
_atom_site_aniso_U_23
_atom_site_aniso_U_13
_atom_site_aniso_U_12
C1 0.0144(15) 0.0157(15) 0.0108(14) -0.0010(12) -0.0051(12) 0.0001(12)
C2 0.0124(14) 0.0170(15) 0.0130(14) -0.0021(12) -0.0060(11) -0.0016(12)
C3 0.0143(15) 0.0182(17) 0.0108(15) -0.0016(13) -0.0035(12) -0.0012(13)
C4 0.0123(14) 0.0140(15) 0.0132(14) -0.0008(12) -0.0027(11) -0.0028(12)
C5 0.0113(14) 0.0156(15) 0.0157(15) -0.0007(12) -0.0066(12) 0.0002(12)
C6 0.0189(16) 0.0236(17) 0.0086(14) -0.0008(13) -0.0040(12) -0.0020(13)
C7 0.0310(19) 0.037(2) 0.0122(16) -0.0082(15) -0.0035(14) -0.0067(16)
C8 0.0276(18) 0.0215(18) 0.0114(15) 0.0042(13) -0.0004(13) -0.0033(14)
C9 0.0191(16) 0.0256(18) 0.0143(15) -0.0064(14) 0.0005(13) 0.0001(14)
C10 0.0158(15) 0.0160(16) 0.0172(16) -0.0014(13) -0.0061(12) -0.0034(12)
C11 0.038(2) 0.0272(19) 0.0180(18) -0.0036(15) 0.0031(15) -0.0157(17)
C12 0.0183(16) 0.0143(16) 0.0277(18) 0.0005(14) -0.0060(14) -0.0053(13)
C13 0.0151(16) 0.0253(18) 0.036(2) -0.0045(16) -0.0107(15) -0.0041(14)
C14 0.0122(14) 0.0103(14) 0.0179(15) -0.0008(12) -0.0040(12) -0.0049(11)
C15 0.0124(14) 0.0132(14) 0.0143(15) -0.0062(12) -0.0053(11) -0.0008(11)
C16 0.0109(15) 0.0120(15) 0.0157(16) -0.0007(13) -0.0024(12) -0.0024(12)
C17 0.0108(14) 0.0152(15) 0.0165(15) -0.0037(12) -0.0020(12) 0.0004(12)
C18 0.0109(14) 0.0127(14) 0.0140(14) 0.0014(12) -0.0022(11) -0.0058(11)
C19 0.0149(15) 0.0124(15) 0.0229(17) -0.0038(13) -0.0067(13) 0.0001(12)
C20 0.0167(16) 0.0157(16) 0.0230(17) -0.0025(13) -0.0050(13) 0.0020(13)
C21 0.0190(16) 0.0140(16) 0.0265(18) 0.0037(14) -0.0049(14) -0.0023(13)
C22 0.0268(19) 0.0148(16) 0.044(2) -0.0111(16) -0.0177(17) 0.0031(14)
C23 0.0140(15) 0.0157(15) 0.0165(15) -0.0037(13) -0.0078(12) 0.0008(12)
C24 0.0179(16) 0.0225(17) 0.0236(17) -0.0050(14) -0.0108(14) -0.0023(13)
C25 0.0285(19) 0.0229(18) 0.0254(18) -0.0081(15) -0.0159(15) 0.0108(15)
C26 0.0219(17) 0.0250(18) 0.0163(16) 0.0005(14) -0.0093(13) -0.0038(14)
C27 0.0118(14) 0.0127(15) 0.0132(14) -0.0036(12) -0.0043(11) -0.0002(11)
C28 0.0157(15) 0.0148(15) 0.0123(15) -0.0031(12) -0.0029(12) 0.0019(12)
C29 0.0283(18) 0.0215(17) 0.0123(16) -0.0012(13) 0.0017(13) 0.0036(14)
C30 0.0163(15) 0.0183(16) 0.0155(15) -0.0045(13) -0.0017(12) 0.0049(13)
C31 0.0222(17) 0.0241(18) 0.0256(18) -0.0148(15) -0.0033(14) 0.0007(14)
C32 0.0150(14) 0.0112(14) 0.0102(14) -0.0014(12) -0.0014(11) -0.0007(11)
C33 0.0105(14) 0.0137(15) 0.0106(13) -0.0020(12) 0.0014(11) -0.0006(11)
C34 0.0124(14) 0.0156(15) 0.0126(14) 0.0003(12) -0.0023(12) 0.0021(12)
C35 0.0151(15) 0.0132(15) 0.0112(14) -0.0011(12) 0.0005(11) 0.0016(12)
C36 0.0149(15) 0.0140(15) 0.0168(15) -0.0040(13) -0.0032(12) -0.0031(12)
C37 0.0144(15) 0.0163(15) 0.0097(14) -0.0024(12) -0.0011(11) -0.0017(12)
C38 0.0147(15) 0.0110(14) 0.0146(15) -0.0017(12) -0.0038(12) -0.0029(12)
C39 0.0204(17) 0.0201(17) 0.0198(16) -0.0072(14) -0.0017(13) -0.0082(13)
C40 0.0150(16) 0.0189(16) 0.0254(18) -0.0045(14) -0.0076(13) -0.0026(13)
C41 0.0168(16) 0.0117(16) 0.0264(18) 0.0000(14) -0.0048(13) -0.0004(12)
C42 0.033(2) 0.0202(19) 0.044(2) -0.0064(18) 0.0009(18) 0.0077(16)
C43 0.044(2) 0.0153(17) 0.037(2) 0.0090(16) -0.0217(19) -0.0046(16)
C44 0.0182(16) 0.0184(16) 0.0148(15) 0.0004(13) -0.0079(12) -0.0024(13)
C45 0.0288(19) 0.0279(19) 0.0216(18) -0.0070(15) -0.0128(15) -0.0035(15)
C46 0.0145(16) 0.0250(18) 0.0258(18) -0.0014(15) -0.0067(13) 0.0010(13)
C47 0.0255(18) 0.0271(19) 0.0169(16) -0.0029(15) 0.0027(14) 0.0016(15)
C48 0.0154(16) 0.034(2) 0.0252(18) -0.0107(16) -0.0026(14) 0.0063(14)
C49 0.0229(17) 0.032(2) 0.0190(17) -0.0140(15) 0.0012(14) -0.0019(15)
N1 0.0148(12) 0.0111(12) 0.0106(12) -0.0002(10) -0.0035(10) -0.0005(10)
O1 0.0157(11) 0.0201(11) 0.0120(10) -0.0058(9) 0.0017(8) -0.0016(9)
P1 0.0140(4) 0.0100(3) 0.0101(3) 0.0005(3) -0.0012(3) 0.0007(3)
P2 0.0125(4) 0.0206(4) 0.0134(4) -0.0056(3) 0.0013(3) -0.0003(3)
U1 0.00784(6) 0.00878(7) 0.00722(6) 0.00005(4) -0.00184(4) -0.00099(4)

loop_
_atom_type_symbol
_atom_type_description
_atom_type_scat_dispersion_real
_atom_type_scat_dispersion_imag
_atom_type_scat_source
C C 0.0181 0.0091 'International Tables Vol C Tables 4.2.6.8 and 6.1.1.4'
H H 0.0000 0.0000 'International Tables Vol C Tables 4.2.6.8 and 6.1.1.4'
N N 0.0311 0.0180 'International Tables Vol C Tables 4.2.6.8 and 6.1.1.4'
O O 0.0492 0.0322 'International Tables Vol C Tables 4.2.6.8 and 6.1.1.4'
P P 0.2955 0.4335 'International Tables Vol C Tables 4.2.6.8 and 6.1.1.4'
U U -4.3638 13.4090 'International Tables Vol C Tables 4.2.6.8 and 6.1.1.4'

loop_
_geom_angle_atom_site_label_1
_geom_angle_atom_site_label_2
_geom_angle_atom_site_label_3
_geom_angle
_geom_angle_site_symmetry_1
_geom_angle_site_symmetry_3
_geom_angle_publ_flag
C2 C1 C6 123.5(3) . . ?
C2 C1 U1 74.03(17) . . ?
C5 C1 C2 106.7(3) . . ?
C5 C1 C6 128.3(3) . . ?
C5 C1 U1 73.89(17) . . ?
C6 C1 U1 128.11(19) . . ?
C1 C2 H2 125.3 . . ?
C1 C2 U1 76.74(17) . . ?
C3 C2 C1 109.4(3) . . ?
C3 C2 H2 125.3 . . ?
C3 C2 U1 75.42(18) . . ?
U1 C2 H2 114.6 . . ?
C2 C3 C10 126.3(3) . . ?
C2 C3 U1 75.18(18) . . ?
C4 C3 C2 106.5(3) . . ?
C4 C3 C10 126.4(3) . . ?
C4 C3 U1 73.44(18) . . ?
C10 C3 U1 124.7(2) . . ?
C3 C4 H4 125.7 . . ?
C3 C4 C5 108.7(3) . . ?
C3 C4 U1 77.12(18) . . ?
C5 C4 H4 125.7 . . ?
C5 C4 U1 76.65(17) . . ?
U1 C4 H4 112.9 . . ?
C1 C5 C4 108.7(3) . . ?
C1 C5 H5 125.7 . . ?
C1 C5 U1 77.16(17) . . ?
C4 C5 H5 125.7 . . ?
C4 C5 U1 73.75(17) . . ?
U1 C5 H5 115.5 . . ?
C1 C6 C7 107.4(3) . . ?
C1 C6 C8 111.3(3) . . ?
C7 C6 C8 108.2(3) . . ?
C9 C6 C1 111.7(3) . . ?
C9 C6 C7 108.5(3) . . ?
C9 C6 C8 109.6(3) . . ?
C6 C7 H7A 109.5 . . ?
C6 C7 H7B 109.5 . . ?
C6 C7 H7C 109.5 . . ?
H7A C7 H7B 109.5 . . ?
H7A C7 H7C 109.5 . . ?
H7B C7 H7C 109.5 . . ?
C6 C8 H8A 109.5 . . ?
C6 C8 H8B 109.5 . . ?
C6 C8 H8C 109.5 . . ?
H8A C8 H8B 109.5 . . ?
H8A C8 H8C 109.5 . . ?
H8B C8 H8C 109.5 . . ?
C6 C9 H9A 109.5 . . ?
C6 C9 H9B 109.5 . . ?
C6 C9 H9C 109.5 . . ?
H9A C9 H9B 109.5 . . ?
H9A C9 H9C 109.5 . . ?
H9B C9 H9C 109.5 . . ?
C3 C10 C11 111.9(3) . . ?
C3 C10 C12 111.2(3) . . ?
C3 C10 C13 107.7(3) . . ?
C11 C10 C12 108.1(3) . . ?
C11 C10 C13 109.3(3) . . ?
C12 C10 C13 108.5(3) . . ?
C10 C11 H11A 109.5 . . ?
C10 C11 H11B 109.5 . . ?
C10 C11 H11C 109.5 . . ?
H11A C11 H11B 109.5 . . ?
H11A C11 H11C 109.5 . . ?
H11B C11 H11C 109.5 . . ?
C10 C12 H12A 109.5 . . ?
C10 C12 H12B 109.5 . . ?
C10 C12 H12C 109.5 . . ?
H12A C12 H12B 109.5 . . ?
H12A C12 H12C 109.5 . . ?
H12B C12 H12C 109.5 . . ?
C10 C13 H13A 109.5 . . ?
C10 C13 H13B 109.5 . . ?
C10 C13 H13C 109.5 . . ?
H13A C13 H13B 109.5 . . ?
H13A C13 H13C 109.5 . . ?
H13B C13 H13C 109.5 . . ?
C15 C14 C19 124.6(3) . . ?
C15 C14 U1 74.76(17) . . ?
C18 C14 C15 106.3(3) . . ?
C18 C14 C19 128.5(3) . . ?
C18 C14 U1 72.03(17) . . ?
C19 C14 U1 124.99(19) . . ?
C14 C15 H15 124.9 . . ?
C14 C15 C16 110.1(3) . . ?
C14 C15 U1 76.27(17) . . ?
C16 C15 H15 124.9 . . ?
C16 C15 U1 74.18(18) . . ?
U1 C15 H15 116.4 . . ?
C15 C16 C23 124.8(3) . . ?
C15 C16 U1 76.57(17) . . ?
C17 C16 C15 106.2(3) . . ?
C17 C16 C23 128.3(3) . . ?
C17 C16 U1 72.13(18) . . ?
C23 C16 U1 123.8(2) . . ?
C16 C17 H17 125.6 . . ?
C16 C17 C18 108.8(3) . . ?
C16 C17 U1 78.27(18) . . ?
C18 C17 H17 125.6 . . ?
C18 C17 U1 76.57(17) . . ?
U1 C17 H17 112.0 . . ?
C14 C18 C17 108.6(3) . . ?
C14 C18 H18 125.7 . . ?
C14 C18 U1 78.84(18) . . ?
C17 C18 H18 125.7 . . ?
C17 C18 U1 73.34(17) . . ?
U1 C18 H18 114.3 . . ?
C14 C19 C20 111.5(3) . . ?
C14 C19 C22 108.1(3) . . ?
C20 C19 C22 108.7(3) . . ?
C21 C19 C14 111.4(3) . . ?
C21 C19 C20 109.1(3) . . ?
C21 C19 C22 107.9(3) . . ?
C19 C20 H20A 109.5 . . ?
C19 C20 H20B 109.5 . . ?
C19 C20 H20C 109.5 . . ?
H20A C20 H20B 109.5 . . ?
H20A C20 H20C 109.5 . . ?
H20B C20 H20C 109.5 . . ?
C19 C21 H21A 109.5 . . ?
C19 C21 H21B 109.5 . . ?
C19 C21 H21C 109.5 . . ?
H21A C21 H21B 109.5 . . ?
H21A C21 H21C 109.5 . . ?
H21B C21 H21C 109.5 . . ?
C19 C22 H22A 109.5 . . ?
C19 C22 H22B 109.5 . . ?
C19 C22 H22C 109.5 . . ?
H22A C22 H22B 109.5 . . ?
H22A C22 H22C 109.5 . . ?
H22B C22 H22C 109.5 . . ?
C16 C23 C24 107.2(3) . . ?
C16 C23 C25 110.7(3) . . ?
C16 C23 C26 111.4(3) . . ?
C25 C23 C24 109.2(3) . . ?
C25 C23 C26 109.1(3) . . ?
C26 C23 C24 109.1(3) . . ?
C23 C24 H24A 109.5 . . ?
C23 C24 H24B 109.5 . . ?
C23 C24 H24C 109.5 . . ?
H24A C24 H24B 109.5 . . ?
H24A C24 H24C 109.5 . . ?
H24B C24 H24C 109.5 . . ?
C23 C25 H25A 109.5 . . ?
C23 C25 H25B 109.5 . . ?
C23 C25 H25C 109.5 . . ?
H25A C25 H25B 109.5 . . ?
H25A C25 H25C 109.5 . . ?
H25B C25 H25C 109.5 . . ?
C23 C26 H26A 109.5 . . ?
C23 C26 H26B 109.5 . . ?
C23 C26 H26C 109.5 . . ?
H26A C26 H26B 109.5 . . ?
H26A C26 H26C 109.5 . . ?
H26B C26 H26C 109.5 . . ?
C28 C27 P1 129.1(2) . . ?
N1 C27 C28 118.1(3) . . ?
N1 C27 P1 112.8(2) . . ?
C29 C28 C27 110.6(3) . . ?
C29 C28 C30 108.3(3) . . ?
C29 C28 C31 107.9(3) . . ?
C30 C28 C27 112.0(2) . . ?
C31 C28 C27 109.8(3) . . ?
C31 C28 C30 108.1(3) . . ?
C28 C29 H29A 109.5 . . ?
C28 C29 H29B 109.5 . . ?
C28 C29 H29C 109.5 . . ?
H29A C29 H29B 109.5 . . ?
H29A C29 H29C 109.5 . . ?
H29B C29 H29C 109.5 . . ?
C28 C30 H30A 109.5 . . ?
C28 C30 H30B 109.5 . . ?
C28 C30 H30C 109.5 . . ?
H30A C30 H30B 109.5 . . ?
H30A C30 H30C 109.5 . . ?
H30B C30 H30C 109.5 . . ?
C28 C31 H31A 109.5 . . ?
C28 C31 H31B 109.5 . . ?
C28 C31 H31C 109.5 . . ?
H31A C31 H31B 109.5 . . ?
H31A C31 H31C 109.5 . . ?
H31B C31 H31C 109.5 . . ?
C33 C32 C37 118.4(3) . . ?
C33 C32 P1 121.5(2) . . ?
C37 C32 P1 119.3(2) . . ?
C32 C33 C38 120.3(3) . . ?
C34 C33 C32 119.8(3) . . ?
C34 C33 C38 119.9(3) . . ?
C33 C34 H34 119.0 . . ?
C35 C34 C33 122.0(3) . . ?
C35 C34 H34 119.0 . . ?
C34 C35 C41 123.3(3) . . ?
C36 C35 C34 117.7(3) . . ?
C36 C35 C41 118.9(3) . . ?
C35 C36 H36 118.7 . . ?
C35 C36 C37 122.7(3) . . ?
C37 C36 H36 118.7 . . ?
C32 C37 C44 121.4(3) . . ?
C36 C37 C32 119.4(3) . . ?
C36 C37 C44 119.2(3) . . ?
C33 C38 H38 107.3 . . ?
C33 C38 C39 110.4(3) . . ?
C33 C38 C40 113.4(3) . . ?
C39 C38 H38 107.3 . . ?
C39 C38 C40 110.8(3) . . ?
C40 C38 H38 107.3 . . ?
C38 C39 H39A 109.5 . . ?
C38 C39 H39B 109.5 . . ?
C38 C39 H39C 109.5 . . ?
H39A C39 H39B 109.5 . . ?
H39A C39 H39C 109.5 . . ?
H39B C39 H39C 109.5 . . ?
C38 C40 H40A 109.5 . . ?
C38 C40 H40B 109.5 . . ?
C38 C40 H40C 109.5 . . ?
H40A C40 H40B 109.5 . . ?
H40A C40 H40C 109.5 . . ?
H40B C40 H40C 109.5 . . ?
C35 C41 H41 106.8 . . ?
C35 C41 C42 109.6(3) . . ?
C35 C41 C43 115.1(3) . . ?
C42 C41 H41 106.8 . . ?
C43 C41 H41 106.8 . . ?
C43 C41 C42 111.3(3) . . ?
C41 C42 H42A 109.5 . . ?
C41 C42 H42B 109.5 . . ?
C41 C42 H42C 109.5 . . ?
H42A C42 H42B 109.5 . . ?
H42A C42 H42C 109.5 . . ?
H42B C42 H42C 109.5 . . ?
C41 C43 H43A 109.5 . . ?
C41 C43 H43B 109.5 . . ?
C41 C43 H43C 109.5 . . ?
H43A C43 H43B 109.5 . . ?
H43A C43 H43C 109.5 . . ?
H43B C43 H43C 109.5 . . ?
C37 C44 H44 107.2 . . ?
C37 C44 C45 113.4(3) . . ?
C37 C44 C46 110.9(3) . . ?
C45 C44 H44 107.2 . . ?
C45 C44 C46 110.6(3) . . ?
C46 C44 H44 107.2 . . ?
C44 C45 H45A 109.5 . . ?
C44 C45 H45B 109.5 . . ?
C44 C45 H45C 109.5 . . ?
H45A C45 H45B 109.5 . . ?
H45A C45 H45C 109.5 . . ?
H45B C45 H45C 109.5 . . ?
C44 C46 H46A 109.5 . . ?
C44 C46 H46B 109.5 . . ?
C44 C46 H46C 109.5 . . ?
H46A C46 H46B 109.5 . . ?
H46A C46 H46C 109.5 . . ?
H46B C46 H46C 109.5 . . ?
H47A C47 H47B 109.5 . . ?
H47A C47 H47C 109.5 . . ?
H47B C47 H47C 109.5 . . ?
P2 C47 H47A 109.5 . . ?
P2 C47 H47B 109.5 . . ?
P2 C47 H47C 109.5 . . ?
H48A C48 H48B 109.5 . . ?
H48A C48 H48C 109.5 . . ?
H48B C48 H48C 109.5 . . ?
P2 C48 H48A 109.5 . . ?
P2 C48 H48B 109.5 . . ?
P2 C48 H48C 109.5 . . ?
H49A C49 H49B 109.5 . . ?
H49A C49 H49C 109.5 . . ?
H49B C49 H49C 109.5 . . ?
P2 C49 H49A 109.5 . . ?
P2 C49 H49B 109.5 . . ?
P2 C49 H49C 109.5 . . ?
C27 N1 U1 175.0(2) . . ?
P2 O1 U1 172.93(15) . . ?
C27 P1 C32 111.38(15) . . ?
C48 P2 C47 109.25(18) . . ?
C49 P2 C47 106.64(18) . . ?
C49 P2 C48 105.72(18) . . ?
O1 P2 C47 112.04(16) . . ?
O1 P2 C48 110.23(15) . . ?
O1 P2 C49 112.69(15) . . ?
C1 U1 C14 98.36(9) . . ?
C2 U1 C1 29.22(9) . . ?
C2 U1 C3 29.40(9) . . ?
C2 U1 C14 127.58(9) . . ?
C2 U1 C15 156.24(9) . . ?
C3 U1 C1 48.61(9) . . ?
C3 U1 C14 132.94(9) . . ?
C3 U1 C15 153.67(9) . . ?
C4 U1 C1 48.46(9) . . ?
C4 U1 C2 48.24(9) . . ?
C4 U1 C3 29.43(9) . . ?
C4 U1 C5 29.60(9) . . ?
C4 U1 C14 104.80(9) . . ?
C4 U1 C15 124.79(9) . . ?
C4 U1 C16 152.94(9) . . ?
C4 U1 C18 112.10(9) . . ?
C5 U1 C1 28.95(9) . . ?
C5 U1 C2 47.90(9) . . ?
C5 U1 C3 48.52(9) . . ?
C5 U1 C14 85.85(9) . . ?
C5 U1 C15 113.13(9) . . ?
C5 U1 C16 132.11(9) . . ?
C15 U1 C1 127.08(9) . . ?
C15 U1 C14 28.97(9) . . ?
C16 U1 C1 129.93(9) . . ?
C16 U1 C2 147.75(10) . . ?
C16 U1 C3 176.83(9) . . ?
C16 U1 C14 48.71(9) . . ?
C16 U1 C15 29.25(9) . . ?
C17 U1 C1 101.16(9) . . ?
C17 U1 C2 119.27(9) . . ?
C17 U1 C3 148.12(10) . . ?
C17 U1 C4 140.89(9) . . ?
C17 U1 C5 111.64(9) . . ?
C17 U1 C14 48.80(9) . . ?
C17 U1 C15 48.12(9) . . ?
C17 U1 C16 29.59(9) . . ?
C17 U1 C18 30.09(9) . . ?
C18 U1 C1 83.42(9) . . ?
C18 U1 C2 110.13(9) . . ?
C18 U1 C3 130.59(9) . . ?
C18 U1 C5 84.45(9) . . ?
C18 U1 C14 29.12(9) . . ?
C18 U1 C15 47.82(9) . . ?
C18 U1 C16 48.98(9) . . ?
N1 U1 C1 109.84(10) . . ?
N1 U1 C2 85.45(10) . . ?
N1 U1 C3 90.17(10) . . ?
N1 U1 C4 118.78(10) . . ?
N1 U1 C5 133.21(10) . . ?
N1 U1 C14 136.43(9) . . ?
N1 U1 C15 112.77(9) . . ?
N1 U1 C16 87.91(10) . . ?
N1 U1 C17 92.47(10) . . ?
N1 U1 C18 121.52(10) . . ?
N1 U1 O1 99.10(9) . . ?
O1 U1 C1 128.18(9) . . ?
O1 U1 C2 120.26(9) . . ?
O1 U1 C3 90.86(9) . . ?
O1 U1 C4 80.10(9) . . ?
O1 U1 C5 101.93(9) . . ?
O1 U1 C14 87.88(9) . . ?
O1 U1 C15 73.49(8) . . ?
O1 U1 C16 91.94(9) . . ?
O1 U1 C17 119.96(9) . . ?
O1 U1 C18 116.68(9) . . ?

loop_
_geom_bond_atom_site_label_1
_geom_bond_atom_site_label_2
_geom_bond_distance
_geom_bond_site_symmetry_2
_geom_bond_publ_flag
C1 C2 1.423(4) . ?
C1 C5 1.408(5) . ?
C1 C6 1.533(4) . ?
C1 U1 2.837(3) . ?
C2 H2 0.9300 . ?
C2 C3 1.423(5) . ?
C2 U1 2.802(3) . ?
C3 C4 1.414(5) . ?
C3 C10 1.520(5) . ?
C3 U1 2.805(3) . ?
C4 H4 0.9300 . ?
C4 C5 1.419(4) . ?
C4 U1 2.758(3) . ?
C5 H5 0.9300 . ?
C5 U1 2.795(3) . ?
C6 C7 1.536(4) . ?
C6 C8 1.538(5) . ?
C6 C9 1.530(5) . ?
C7 H7A 0.9600 . ?
C7 H7B 0.9600 . ?
C7 H7C 0.9600 . ?
C8 H8A 0.9600 . ?
C8 H8B 0.9600 . ?
C8 H8C 0.9600 . ?
C9 H9A 0.9600 . ?
C9 H9B 0.9600 . ?
C9 H9C 0.9600 . ?
C10 C11 1.530(5) . ?
C10 C12 1.534(5) . ?
C10 C13 1.545(4) . ?
C11 H11A 0.9600 . ?
C11 H11B 0.9600 . ?
C11 H11C 0.9600 . ?
C12 H12A 0.9600 . ?
C12 H12B 0.9600 . ?
C12 H12C 0.9600 . ?
C13 H13A 0.9600 . ?
C13 H13B 0.9600 . ?
C13 H13C 0.9600 . ?
C14 C15 1.419(4) . ?
C14 C18 1.412(5) . ?
C14 C19 1.531(4) . ?
C14 U1 2.846(3) . ?
C15 H15 0.9300 . ?
C15 C16 1.420(4) . ?
C15 U1 2.827(3) . ?
C16 C17 1.410(5) . ?
C16 C23 1.521(4) . ?
C16 U1 2.796(3) . ?
C17 H17 0.9300 . ?
C17 C18 1.422(4) . ?
C17 U1 2.718(3) . ?
C18 H18 0.9300 . ?
C18 U1 2.760(3) . ?
C19 C20 1.536(5) . ?
C19 C21 1.526(5) . ?
C19 C22 1.538(5) . ?
C20 H20A 0.9600 . ?
C20 H20B 0.9600 . ?
C20 H20C 0.9600 . ?
C21 H21A 0.9600 . ?
C21 H21B 0.9600 . ?
C21 H21C 0.9600 . ?
C22 H22A 0.9600 . ?
C22 H22B 0.9600 . ?
C22 H22C 0.9600 . ?
C23 C24 1.544(4) . ?
C23 C25 1.528(5) . ?
C23 C26 1.530(5) . ?
C24 H24A 0.9600 . ?
C24 H24B 0.9600 . ?
C24 H24C 0.9600 . ?
C25 H25A 0.9600 . ?
C25 H25B 0.9600 . ?
C25 H25C 0.9600 . ?
C26 H26A 0.9600 . ?
C26 H26B 0.9600 . ?
C26 H26C 0.9600 . ?
C27 C28 1.561(4) . ?
C27 N1 1.337(4) . ?
C27 P1 1.750(3) . ?
C28 C29 1.533(4) . ?
C28 C30 1.538(4) . ?
C28 C31 1.537(5) . ?
C29 H29A 0.9600 . ?
C29 H29B 0.9600 . ?
C29 H29C 0.9600 . ?
C30 H30A 0.9600 . ?
C30 H30B 0.9600 . ?
C30 H30C 0.9600 . ?
C31 H31A 0.9600 . ?
C31 H31B 0.9600 . ?
C31 H31C 0.9600 . ?
C32 C33 1.415(4) . ?
C32 C37 1.416(4) . ?
C32 P1 1.870(3) . ?
C33 C34 1.401(4) . ?
C33 C38 1.528(4) . ?
C34 H34 0.9300 . ?
C34 C35 1.388(5) . ?
C35 C36 1.386(4) . ?
C35 C41 1.523(4) . ?
C36 H36 0.9300 . ?
C36 C37 1.396(4) . ?
C37 C44 1.519(4) . ?
C38 H38 0.9800 . ?
C38 C39 1.532(5) . ?
C38 C40 1.538(4) . ?
C39 H39A 0.9600 . ?
C39 H39B 0.9600 . ?
C39 H39C 0.9600 . ?
C40 H40A 0.9600 . ?
C40 H40B 0.9600 . ?
C40 H40C 0.9600 . ?
C41 H41 0.9800 . ?
C41 C42 1.529(5) . ?
C41 C43 1.523(5) . ?
C42 H42A 0.9600 . ?
C42 H42B 0.9600 . ?
C42 H42C 0.9600 . ?
C43 H43A 0.9600 . ?
C43 H43B 0.9600 . ?
C43 H43C 0.9600 . ?
C44 H44 0.9800 . ?
C44 C45 1.520(5) . ?
C44 C46 1.536(5) . ?
C45 H45A 0.9600 . ?
C45 H45B 0.9600 . ?
C45 H45C 0.9600 . ?
C46 H46A 0.9600 . ?
C46 H46B 0.9600 . ?
C46 H46C 0.9600 . ?
C47 H47A 0.9600 . ?
C47 H47B 0.9600 . ?
C47 H47C 0.9600 . ?
C47 P2 1.791(4) . ?
C48 H48A 0.9600 . ?
C48 H48B 0.9600 . ?
C48 H48C 0.9600 . ?
C48 P2 1.790(3) . ?
C49 H49A 0.9600 . ?
C49 H49B 0.9600 . ?
C49 H49C 0.9600 . ?
C49 P2 1.789(4) . ?
N1 U1 2.054(3) . ?
O1 P2 1.505(2) . ?
O1 U1 2.331(2) . ?

loop_
_geom_torsion_atom_site_label_1
_geom_torsion_atom_site_label_2
_geom_torsion_atom_site_label_3
_geom_torsion_atom_site_label_4
_geom_torsion
_geom_torsion_site_symmetry_1
_geom_torsion_site_symmetry_2
_geom_torsion_site_symmetry_3
_geom_torsion_site_symmetry_4
_geom_torsion_publ_flag
C1 C2 C3 C4 -2.6(3) . . . . ?
C1 C2 C3 C10 167.6(3) . . . . ?
C1 C2 C3 U1 -70.0(2) . . . . ?
C2 C1 C5 C4 -0.4(3) . . . . ?
C2 C1 C5 U1 67.3(2) . . . . ?
C2 C1 C6 C7 55.6(4) . . . . ?
C2 C1 C6 C8 173.9(3) . . . . ?
C2 C1 C6 C9 -63.2(4) . . . . ?
C2 C3 C4 C5 2.4(3) . . . . ?
C2 C3 C4 U1 -68.5(2) . . . . ?
C2 C3 C10 C11 135.8(3) . . . . ?
C2 C3 C10 C12 14.7(4) . . . . ?
C2 C3 C10 C13 -104.1(4) . . . . ?
C3 C4 C5 C1 -1.3(3) . . . . ?
C3 C4 C5 U1 -71.2(2) . . . . ?
C4 C3 C10 C11 -55.9(4) . . . . ?
C4 C3 C10 C12 -176.9(3) . . . . ?
C4 C3 C10 C13 64.3(4) . . . . ?
C5 C1 C2 C3 1.9(3) . . . . ?
C5 C1 C2 U1 -67.2(2) . . . . ?
C5 C1 C6 C7 -108.8(4) . . . . ?
C5 C1 C6 C8 9.4(4) . . . . ?
C5 C1 C6 C9 132.4(3) . . . . ?
C6 C1 C2 C3 -165.4(3) . . . . ?
C6 C1 C2 U1 125.5(3) . . . . ?
C6 C1 C5 C4 166.1(3) . . . . ?
C6 C1 C5 U1 -126.2(3) . . . . ?
C10 C3 C4 C5 -167.9(3) . . . . ?
C10 C3 C4 U1 121.2(3) . . . . ?
C14 C15 C16 C17 -1.9(4) . . . . ?
C14 C15 C16 C23 169.4(3) . . . . ?
C14 C15 C16 U1 -68.5(2) . . . . ?
C15 C14 C18 C17 -0.5(3) . . . . ?
C15 C14 C18 U1 67.5(2) . . . . ?
C15 C14 C19 C20 -62.2(4) . . . . ?
C15 C14 C19 C21 175.6(3) . . . . ?
C15 C14 C19 C22 57.2(4) . . . . ?
C15 C16 C17 C18 1.6(3) . . . . ?
C15 C16 C17 U1 -69.7(2) . . . . ?
C15 C16 C23 C24 -65.3(4) . . . . ?
C15 C16 C23 C25 175.6(3) . . . . ?
C15 C16 C23 C26 53.9(4) . . . . ?
C16 C17 C18 C14 -0.7(4) . . . . ?
C16 C17 C18 U1 -72.4(2) . . . . ?
C17 C16 C23 C24 104.1(4) . . . . ?
C17 C16 C23 C25 -15.0(5) . . . . ?
C17 C16 C23 C26 -136.6(3) . . . . ?
C18 C14 C15 C16 1.5(3) . . . . ?
C18 C14 C15 U1 -65.6(2) . . . . ?
C18 C14 C19 C20 127.5(3) . . . . ?
C18 C14 C19 C21 5.3(4) . . . . ?
C18 C14 C19 C22 -113.1(4) . . . . ?
C19 C14 C15 C16 -170.6(3) . . . . ?
C19 C14 C15 U1 122.3(3) . . . . ?
C19 C14 C18 C17 171.2(3) . . . . ?
C19 C14 C18 U1 -120.8(3) . . . . ?
C23 C16 C17 C18 -169.4(3) . . . . ?
C23 C16 C17 U1 119.4(3) . . . . ?
C28 C27 P1 C32 -3.9(3) . . . . ?
C32 C33 C34 C35 -1.1(5) . . . . ?
C32 C33 C38 C39 92.3(3) . . . . ?
C32 C33 C38 C40 -142.7(3) . . . . ?
C32 C37 C44 C45 142.0(3) . . . . ?
C32 C37 C44 C46 -92.9(4) . . . . ?
C33 C32 C37 C36 -1.9(5) . . . . ?
C33 C32 C37 C44 177.7(3) . . . . ?
C33 C32 P1 C27 94.0(3) . . . . ?
C33 C34 C35 C36 -0.4(5) . . . . ?
C33 C34 C35 C41 175.8(3) . . . . ?
C34 C33 C38 C39 -86.3(4) . . . . ?
C34 C33 C38 C40 38.6(4) . . . . ?
C34 C35 C36 C37 0.7(5) . . . . ?
C34 C35 C41 C42 -88.6(4) . . . . ?
C34 C35 C41 C43 37.7(5) . . . . ?
C35 C36 C37 C32 0.4(5) . . . . ?
C35 C36 C37 C44 -179.2(3) . . . . ?
C36 C35 C41 C42 87.5(4) . . . . ?
C36 C35 C41 C43 -146.1(3) . . . . ?
C36 C37 C44 C45 -38.4(4) . . . . ?
C36 C37 C44 C46 86.8(4) . . . . ?
C37 C32 C33 C34 2.2(5) . . . . ?
C37 C32 C33 C38 -176.5(3) . . . . ?
C37 C32 P1 C27 -96.9(3) . . . . ?
C38 C33 C34 C35 177.6(3) . . . . ?
C41 C35 C36 C37 -175.7(3) . . . . ?
N1 C27 C28 C29 5.1(4) . . . . ?
N1 C27 C28 C30 126.0(3) . . . . ?
N1 C27 C28 C31 -113.8(3) . . . . ?
N1 C27 P1 C32 175.8(2) . . . . ?
P1 C27 C28 C29 -175.1(2) . . . . ?
P1 C27 C28 C30 -54.2(4) . . . . ?
P1 C27 C28 C31 65.9(3) . . . . ?
P1 C32 C33 C34 171.4(2) . . . . ?
P1 C32 C33 C38 -7.3(4) . . . . ?
P1 C32 C37 C36 -171.3(2) . . . . ?
P1 C32 C37 C44 8.3(4) . . . . ?
U1 C1 C2 C3 69.1(2) . . . . ?
U1 C1 C5 C4 -67.7(2) . . . . ?
U1 C1 C6 C7 151.4(2) . . . . ?
U1 C1 C6 C8 -90.4(3) . . . . ?
U1 C1 C6 C9 32.6(4) . . . . ?
U1 C2 C3 C4 67.3(2) . . . . ?
U1 C2 C3 C10 -122.4(3) . . . . ?
U1 C3 C4 C5 70.9(2) . . . . ?
U1 C3 C10 C11 38.7(4) . . . . ?
U1 C3 C10 C12 -82.4(3) . . . . ?
U1 C3 C10 C13 158.8(2) . . . . ?
U1 C4 C5 C1 70.0(2) . . . . ?
U1 C14 C15 C16 67.1(2) . . . . ?
U1 C14 C18 C17 -68.0(2) . . . . ?
U1 C14 C19 C20 33.1(4) . . . . ?
U1 C14 C19 C21 -89.0(3) . . . . ?
U1 C14 C19 C22 152.5(2) . . . . ?
U1 C15 C16 C17 66.6(2) . . . . ?
U1 C15 C16 C23 -122.0(3) . . . . ?
U1 C16 C17 C18 71.3(2) . . . . ?
U1 C16 C23 C24 -162.5(2) . . . . ?
U1 C16 C23 C25 78.4(3) . . . . ?
U1 C16 C23 C26 -43.3(4) . . . . ?
U1 C17 C18 C14 71.7(2) . . . . ?
